data_2011878
loop_
_publ_author_name
'Abou Rida, Maurice'
'Saikaili, Joseph'
'Smith, Anthony K.'
'Thozet, Alain'

_publ_section_title
;
 Dicarbonyldi-\m-chloro-<i>cis,cis</i>-\h^4^-1,5-cyclooctadienedirhodium(I)
;
_journal_issue 4
_journal_name_full 'Acta Crystallographica Section C'
_journal_page_first 352
_journal_page_last 353
_journal_paper_doi 10.1107/S0108270100020035
_journal_volume 57
_journal_year 2001
_chemical_formula_iupac '[Rh2 Cl2 (CO)2 (C8 H12 )]'
_chemical_formula_moiety 'C10 H12 Cl2 O2 Rh2'
_chemical_formula_sum 'C10 H12 Cl2 O2 Rh2'
_chemical_formula_weight 440.92
_chemical_name_systematic Di-\m-chloro-dicarbonyl-cis,cis-\h^4^-1,5-cyclooctadienedirhodium(I)
_space_group_IT_number 14
_symmetry_cell_setting monoclinic
_symmetry_space_group_name_Hall '-P 2ybc'
_symmetry_space_group_name_H-M 'P 1 21/c 1'
_cell_angle_alpha 90.00
_cell_angle_beta 92.19(3)
_cell_angle_gamma 90.00
_cell_formula_units_Z 4
_cell_length_a 6.6500(12)
_cell_length_b 12.261(3)
_cell_length_c 16.058(3)
_cell_measurement_reflns_used 15389
_cell_measurement_temperature 293(2)
_cell_measurement_theta_max 30.02
_cell_measurement_theta_min 2.09
_cell_volume 1308.3(5)
_computing_cell_refinement 'DENZO (Otwinowski & Minor, 1997)'
_computing_data_collection 'Kappa CCD Software (Enraf-Nonius, 1997)'
_computing_data_reduction DENZO
_computing_molecular_graphics 'PLATON (Spek, 1990)'
_computing_publication_material 'SHELXCIF-97 (Sheldrick, 1997)'
_computing_structure_refinement 'SHELXL97 (Sheldrick, 1997)'
_computing_structure_solution 'SHELXS97 (Sheldrick, 1997)'
_diffrn_ambient_temperature 293(2)
_diffrn_measured_fraction_theta_full .965
_diffrn_measured_fraction_theta_max .965
_diffrn_measurement_device_type ' NONIUS KAPPA CCD'
_diffrn_measurement_method 'area detector'
_diffrn_radiation_monochromator graphite
_diffrn_radiation_source 'fine-focus sealed tube'
_diffrn_radiation_type MoK\a
_diffrn_radiation_wavelength .71069
_diffrn_reflns_av_R_equivalents .0000
_diffrn_reflns_av_sigmaI/netI .0665
_diffrn_reflns_limit_h_max 9
_diffrn_reflns_limit_h_min 0
_diffrn_reflns_limit_k_max 17
_diffrn_reflns_limit_k_min 0
_diffrn_reflns_limit_l_max 22
_diffrn_reflns_limit_l_min -22
_diffrn_reflns_number 15389
_diffrn_reflns_theta_full 30.02
_diffrn_reflns_theta_max 30.02
_diffrn_reflns_theta_min 2.09
_exptl_absorpt_coefficient_mu 2.912
_exptl_absorpt_correction_type none
_exptl_crystal_colour orange
_exptl_crystal_density_diffrn 2.238
_exptl_crystal_density_method 'not measured'
_exptl_crystal_description block
_exptl_crystal_F_000 848
_exptl_crystal_size_max .15
_exptl_crystal_size_mid .1
_exptl_crystal_size_min .1
_refine_diff_density_max 1.013
_refine_diff_density_min -1.278
_refine_ls_extinction_method none
_refine_ls_goodness_of_fit_ref 1.118
_refine_ls_hydrogen_treatment mixed
_refine_ls_matrix_type full
_refine_ls_number_parameters 145
_refine_ls_number_reflns 3699
_refine_ls_number_restraints 0
_refine_ls_restrained_S_all 1.118
_refine_ls_R_factor_all .1182
_refine_ls_R_factor_gt .0671
_refine_ls_shift/su_max .001
_refine_ls_shift/su_mean .000
_refine_ls_structure_factor_coef Fsqd
_refine_ls_weighting_details 'calc w = 1/[\s^2^(Fo^2^)+(0.1000P)^2^] where P=(Fo^2^+2Fc^2^)/3'
_refine_ls_weighting_scheme calc
_refine_ls_wR_factor_ref .1960
_reflns_number_gt 2261
_reflns_number_total 3699
_reflns_threshold_expression I>2\s(I)
_cod_data_source_file gd1124.cif
_cod_data_source_block I
_cod_original_sg_symbol_H-M 'P 21/c'
_cod_database_code 2011878
_cod_database_fobs_code 2011878

loop_
_symmetry_equiv_pos_as_xyz
'x, y, z'
'x, -y+1/2, z+1/2'
'-x, -y, -z'
'-x, y-1/2, -z-1/2'

loop_
_atom_site_label
_atom_site_fract_x
_atom_site_fract_y
_atom_site_fract_z
_atom_site_U_iso_or_equiv
_atom_site_adp_type
_atom_site_calc_flag
_atom_site_refinement_flags
_atom_site_occupancy
_atom_site_disorder_assembly
_atom_site_disorder_group
_atom_site_type_symbol
Rh1 .25775(9) .44712(4) .26378(4) .0429(2) Uani d . 1 . . Rh
Rh2 -.08231(10) .43789(5) .40667(4) .0510(2) Uani d . 1 . . Rh
Cl1 .0824(3) .58375(17) .34039(13) .0588(6) Uani d . 1 . . Cl
Cl2 .2106(4) .33330(18) .38400(14) .0682(6) Uani d . 1 . . Cl
O2 -.2848(11) .2460(5) .4799(4) .091(2) Uani d . 1 . . O
O1 -.4441(10) .5760(5) .4245(5) .085(2) Uani d . 1 . . O
C1 .3903(14) .5657(6) .1892(7) .063(2) Uani d . 1 . . C
H1 .3750 .6158 .2319 .082 Uiso calc R 1 . . H
C2 .6035(15) .5334(9) .1698(8) .087(3) Uani d . 1 . . C
H2A .6323 .5601 .1147 .113 Uiso calc R 1 . . H
H2B .6953 .5695 .2093 .113 Uiso calc R 1 . . H
C3 .6446(14) .4151(8) .1727(7) .072(3) Uani d . 1 . . C
H3A .7766 .4036 .1990 .093 Uiso calc R 1 . . H
H3B .6487 .3879 .1160 .093 Uiso calc R 1 . . H
C4 .4924(12) .3492(7) .2188(5) .057(2) Uani d . 1 . . C
H4 .5250 .3315 .2740 .074 Uiso calc R 1 . . H
C5 .3113(13) .3133(6) .1866(5) .055(2) Uani d . 1 . . C
H5 .2286 .2745 .2214 .072 Uiso calc R 1 . . H
C6 .2382(17) .3329(8) .0988(7) .081(3) Uani d . 1 . . C
H6A .3281 .2966 .0615 .105 Uiso calc R 1 . . H
H6B .1060 .3003 .0906 .105 Uiso calc R 1 . . H
C7 .226(2) .4504(10) .0761(7) .104(4) Uani d . 1 . . C
H7A .1073 .4613 .0398 .135 Uiso calc R 1 . . H
H7B .3424 .4691 .0447 .135 Uiso calc R 1 . . H
C8 .2148(15) .5272(7) .1488(6) .063(2) Uani d . 1 . . C
H8 .0901 .5493 .1670 .082 Uiso calc R 1 . . H
C9 -.3070(14) .5237(8) .4192(6) .060(2) Uani d . 1 . . C
C10 -.2082(14) .3191(8) .4530(5) .062(2) Uani d . 1 . . C

loop_
_atom_site_aniso_label
_atom_site_aniso_U_11
_atom_site_aniso_U_22
_atom_site_aniso_U_33
_atom_site_aniso_U_12
_atom_site_aniso_U_13
_atom_site_aniso_U_23
Rh1 .0454(4) .0412(3) .0426(4) .0020(2) .0078(3) .0023(2)
Rh2 .0527(4) .0623(4) .0384(4) .0012(3) .0078(3) .0015(3)
Cl1 .0612(13) .0526(11) .0640(14) .0080(9) .0200(11) -.0011(9)
Cl2 .0786(15) .0684(13) .0590(13) .0218(11) .0204(11) .0205(10)
O2 .113(6) .073(4) .091(5) -.021(4) .034(5) .010(4)
O1 .053(4) .099(5) .103(6) .010(4) .012(4) .000(4)
C1 .072(6) .054(5) .065(6) -.013(4) .016(5) .011(4)
C2 .061(6) .100(8) .100(9) -.013(6) .025(6) .008(7)
C3 .046(5) .086(7) .083(7) .001(5) .006(5) -.025(6)
C4 .054(5) .072(5) .046(5) .018(4) .004(4) -.015(4)
C5 .065(5) .047(4) .055(5) -.006(4) .011(4) -.010(4)
C6 .082(7) .087(7) .073(7) -.007(6) -.007(5) -.019(6)
C7 .122(11) .135(11) .053(7) .000(8) -.010(7) .013(6)
C8 .072(6) .066(5) .054(5) .010(5) .019(5) .022(4)
C9 .053(5) .074(5) .054(5) -.004(5) .006(4) .000(4)
C10 .069(6) .069(6) .049(5) .002(5) .009(4) -.003(4)

loop_
_atom_type_symbol
_atom_type_description
_atom_type_scat_dispersion_real
_atom_type_scat_dispersion_imag
_atom_type_scat_source
C C .0033 .0016 'International Tables Vol C Tables 4.2.6.8 and 6.1.1.4'
H H .0000 .0000 'International Tables Vol C Tables 4.2.6.8 and 6.1.1.4'
O O .0106 .0060 'International Tables Vol C Tables 4.2.6.8 and 6.1.1.4'
Cl Cl .1484 .1585 'International Tables Vol C Tables 4.2.6.8 and 6.1.1.4'
Rh Rh -1.1178 .9187 'International Tables Vol C Tables 4.2.6.8 and 6.1.1.4'

loop_
_geom_angle_atom_site_label_1
_geom_angle_atom_site_label_2
_geom_angle_atom_site_label_3
_geom_angle
_geom_angle_publ_flag
C5 Rh1 C1 96.9(4) no
C5 Rh1 C8 82.3(4) no
C1 Rh1 C8 38.8(4) no
C5 Rh1 C4 37.8(3) no
C1 Rh1 C4 82.4(4) no
C8 Rh1 C4 92.5(4) no
C5 Rh1 Cl1 160.8(2) no
C1 Rh1 Cl1 91.8(3) no
C8 Rh1 Cl1 94.1(3) no
C4 Rh1 Cl1 161.3(2) no
C5 Rh1 Cl2 92.9(2) no
C1 Rh1 Cl2 158.1(3) no
C8 Rh1 Cl2 163.0(3) no
C4 Rh1 Cl2 93.7(3) no
Cl1 Rh1 Cl2 85.03(8) yes
C9 Rh2 C10 91.4(4) yes
C9 Rh2 Cl1 90.5(3) yes
C10 Rh2 Cl1 176.7(3) yes
C9 Rh2 Cl2 176.8(3) yes
C10 Rh2 Cl2 91.3(3) yes
Cl1 Rh2 Cl2 86.71(8) yes
Rh2 Cl1 Rh1 86.88(8) yes
Rh2 Cl2 Rh1 86.71(7) yes
C8 C1 C2 126.1(10) no
C8 C1 Rh1 70.7(5) no
C2 C1 Rh1 110.6(6) no
C3 C2 C1 115.1(8) no
C2 C3 C4 114.4(8) no
C5 C4 C3 125.7(8) no
C5 C4 Rh1 70.2(5) no
C3 C4 Rh1 112.3(6) no
C4 C5 C6 123.8(8) no
C4 C5 Rh1 72.0(4) no
C6 C5 Rh1 112.1(6) no
C7 C6 C5 113.6(8) no
C6 C7 C8 114.9(9) no
C1 C8 C7 120.6(10) no
C1 C8 Rh1 70.5(5) no
C7 C8 Rh1 112.3(6) no
O1 C9 Rh2 178.2(9) no
O2 C10 Rh2 178.8(8) no

loop_
_geom_bond_atom_site_label_1
_geom_bond_atom_site_label_2
_geom_bond_site_symmetry_2
_geom_bond_distance
_geom_bond_publ_flag
Rh1 C5 . 2.094(7) yes
Rh1 C1 . 2.099(8) yes
Rh1 C8 . 2.101(8) yes
Rh1 C4 . 2.118(7) yes
Rh1 Cl1 . 2.406(2) yes
Rh1 Cl2 . 2.412(2) yes
Rh2 C9 . 1.844(9) yes
Rh2 C10 . 1.850(9) yes
Rh2 Cl1 . 2.371(2) yes
Rh2 Cl2 . 2.372(2) yes
O2 C10 . 1.125(10) yes
O1 C9 . 1.121(10) yes
C1 C8 . 1.395(14) yes
C1 C2 . 1.516(12) yes
C2 C3 . 1.476(12) yes
C3 C4 . 1.512(12) yes
C4 C5 . 1.365(11) yes
C5 C6 . 1.493(13) yes
C6 C7 . 1.487(13) yes
C7 C8 . 1.504(14) yes
